data_2001876
loop_
_publ_author_name
'Ko\<z\'i\<sek, J.'
'Paulus, H.'
'Marchal\'in, \<S.'
'Ilavsk\'y, D.'

_publ_section_title
;
 Structure of
 4-(5-cyano-2-furyl)-2,6-dimethyl-1,4-dihydropyridine-3,5-dicarbonitrile
;
_journal_issue 3
_journal_name_full 'Acta Crystallographica Section C'
_journal_page_first 526
_journal_page_last 528
_journal_paper_doi 10.1107/S0108270192010862
_journal_volume 49
_journal_year 1993
_chemical_formula_sum 'C14 H10 N4 O'
_chemical_formula_weight 250.26
_symmetry_cell_setting monoclinic
_symmetry_space_group_name_Hall '-P 2ybc'
_symmetry_space_group_name_H-M 'P 1 21/c 1'
_cell_angle_alpha 90
_cell_angle_beta 120.474(5)
_cell_angle_gamma 90
_cell_formula_units_Z 4
_cell_length_a 13.293(3)
_cell_length_b 8.099(2)
_cell_length_c 13.815(3)
_cell_volume 1281.9(5)
_diffrn_radiation_type Mo
_diffrn_radiation_wavelength 0.71069
_exptl_absorpt_coefficient_mu 0.08
_exptl_crystal_density_diffrn 1.297
_exptl_crystal_density_meas 1.26(2)
_exptl_crystal_F_000 520
_cod_data_source_file mu0297.cif
_cod_data_source_block mu0297_structure_1_of_1
_cod_original_formula_sum 'C14 H10 N4 O1'
_cod_database_code 2001876

loop_
_atom_site_label
_atom_site_fract_x
_atom_site_fract_y
_atom_site_fract_z
_atom_site_U_iso_or_equiv
O(1) .67600(10) .0618(2) .65320(10) .494(6)
C(1) .5744(2) .1446(3) .6249(2) .555(10)
C(2) .5455(2) .2460(3) .5387(2) .729(12)
C(3) .6335(2) .2274(3) .5097(2) .659(10)
C(4) .71060(10) .1164(2) .58060(10) .432(8)
C(5) .5236(2) .1079(3) .6919(2) .666(11)
C(6) .82000(10) .0398(2) .59550(10) .412(8)
C(7) .86920(10) .1405(2) .53620(10) .416(8)
C(8) .85400(10) .0964(2) .43550(10) .411(9)
C(9) .78560(10) -.1728(2) .44900(10) .411(9)
C(10) .79790(10) -.1353(2) .54980(10) .397(7)
C(11) .7836(2) -.2600(2) .61430(10) .480(9)
C(12) .7550(2) -.3394(3) .3958(2) .567(12)
C(13) .8899(2) .1979(3) .3678(2) .552(11)
C(14) .9301(2) .2893(2) .58920(10) .506(9)
N(1) .80520(10) -.0530(2) .39020(10) .453(8)
N(2) .4848(2) .0786(3) .74680(10) .916(12)
N(3) .9796(2) .4070(2) .63360(10) .734(9)
N(4) .7709(2) -.3558(2) .66800(10) .688(10)
H(1) .476(2) .316(3) .5003(18) ?
H(2) .6357(18) .276(3) .4480(17) ?
H(3) .8770(13) .0356(19) .6753(13) ?
H(4) .7955(16) -.076(2) .3251(15) ?
H(5) .7378(18) -.416(3) .4333(17) ?
H(6) .815(2) -.381(3) .3829(19) ?
H(7) .695(2) -.333(3) .321(2) ?
H(8) .829(2) .206(3) .293(2) ?
H(9) .920(2) .294(3) .3959(19) ?
H(10) .942(2) .134(3) .3497(19) ?

loop_
_geom_angle_atom_site_label_1
_geom_angle_atom_site_label_2
_geom_angle_atom_site_label_3
_geom_angle
C(1) O(1) C(4) 106.3(2)
O(1) C(1) C(5) 115.7(2)
O(1) C(1) C(2) 110.6(3)
C(2) C(1) C(5) 133.7(3)
C(1) C(2) C(3) 106.3(2)
C(2) C(3) C(4) 107.3(2)
O(1) C(4) C(3) 109.6(2)
C(3) C(4) C(6) 135.1(2)
O(1) C(4) C(6) 115.40(10)
C(1) C(5) N(2) 178.9(3)
C(4) C(6) C(10) 111.10(10)
C(4) C(6) C(7) 111.00(10)
C(7) C(6) C(10) 108.80(10)
C(6) C(7) C(14) 117.60(10)
C(6) C(7) C(8) 122.30(10)
C(8) C(7) C(14) 120.10(10)
C(7) C(8) N(1) 119.70(10)
C(7) C(8) C(13) 124.9(2)
C(13) C(8) N(1) 115.40(10)
C(12) C(9) N(1) 115.7(2)
C(10) C(9) N(1) 119.40(10)
C(10) C(9) C(12) 124.9(2)
C(6) C(10) C(9) 122.30(10)
C(9) C(10) C(11) 120.10(10)
C(6) C(10) C(11) 117.50(10)
C(10) C(11) N(4) 177.4(2)
C(7) C(14) N(3) 178.70(10)
C(8) N(1) C(9) 122.90(10)

loop_
_geom_bond_atom_site_label_1
_geom_bond_atom_site_label_2
_geom_bond_distance
O(1) C(1) 1.375(3)
O(1) C(4) 1.372(2)
C(1) C(2) 1.333(4)
C(1) C(5) 1.427(5)
C(2) C(3) 1.424(5)
C(3) C(4) 1.342(3)
C(4) C(6) 1.496(2)
C(5) N(2) 1.138(4)
C(6) C(7) 1.519(2)
C(6) C(10) 1.519(2)
C(7) C(8) 1.349(2)
C(7) C(14) 1.429(2)
C(8) C(13) 1.494(4)
C(8) N(1) 1.366(2)
C(9) C(10) 1.352(2)
C(9) C(12) 1.491(3)
C(9) N(1) 1.373(2)
C(10) C(11) 1.422(3)
C(11) N(4) 1.144(3)
C(14) N(3) 1.144(2)
